data_1501877
loop_
_publ_author_name
'Zhang, He'
'Zhou, Chang-Bing'
'Chen, Qing-Yun'
'Xiao, Ji-Chang'
'Hong, Ran'

_publ_section_title
;
 Monofluorovinyl tosylate: a useful building block for the synthesis of
 terminal vinyl monofluorides via Suzuki-Miyaura coupling.
;
_journal_issue 4
_journal_name_full 'Organic letters'
_journal_page_first 560
_journal_page_last 563
_journal_paper_doi 10.1021/ol102645g
_journal_volume 13
_journal_year 2011
_chemical_formula_sum 'C15 H13 F O3 S'
_chemical_formula_weight 292.31
_chemical_name_systematic
; 
 ? 
;
_space_group_IT_number 14
_symmetry_cell_setting monoclinic
_symmetry_space_group_name_Hall '-P 2ybc'
_symmetry_space_group_name_H-M 'P 1 21/c 1'
_atom_sites_solution_hydrogens geom
_atom_sites_solution_primary direct
_atom_sites_solution_secondary difmap
_audit_creation_method SHELXL-97
_cell_angle_alpha 90.00
_cell_angle_beta 99.713(2)
_cell_angle_gamma 90.00
_cell_formula_units_Z 4
_cell_length_a 9.9664(13)
_cell_length_b 7.2680(10)
_cell_length_c 19.153(3)
_cell_measurement_reflns_used 2431
_cell_measurement_temperature 293(2)
_cell_measurement_theta_max 48.999
_cell_measurement_theta_min 5.457
_cell_volume 1367.5(3)
_computing_cell_refinement 'Bruker SMART'
_computing_data_collection 'Bruker SMART'
_computing_data_reduction 'Bruker SHELXTL'
_computing_molecular_graphics 'Bruker SHELXTL'
_computing_publication_material 'Bruker SHELXTL'
_computing_structure_refinement 'SHELXL-97 (Sheldrick, 1997)'
_computing_structure_solution 'SHELXS-97 (Sheldrick, 1990)'
_diffrn_ambient_temperature 293(2)
_diffrn_measured_fraction_theta_full 0.996
_diffrn_measured_fraction_theta_max 0.996
_diffrn_measurement_device_type 'CCD area detector'
_diffrn_measurement_method 'phi and omega scans'
_diffrn_radiation_monochromator graphite
_diffrn_radiation_source 'fine-focus sealed tube'
_diffrn_radiation_type MoK\a
_diffrn_radiation_wavelength 0.71073
_diffrn_reflns_av_R_equivalents 0.0465
_diffrn_reflns_av_sigmaI/netI 0.0442
_diffrn_reflns_limit_h_max 11
_diffrn_reflns_limit_h_min -12
_diffrn_reflns_limit_k_max 9
_diffrn_reflns_limit_k_min -9
_diffrn_reflns_limit_l_max 20
_diffrn_reflns_limit_l_min -24
_diffrn_reflns_number 7739
_diffrn_reflns_theta_full 27.00
_diffrn_reflns_theta_max 27.00
_diffrn_reflns_theta_min 2.07
_exptl_absorpt_coefficient_mu 0.252
_exptl_absorpt_correction_T_max 1.00000
_exptl_absorpt_correction_T_min 0.47319
_exptl_absorpt_correction_type empirical
_exptl_absorpt_process_details sadabs
_exptl_crystal_colour colorless
_exptl_crystal_density_diffrn 1.420
_exptl_crystal_density_method 'not measured'
_exptl_crystal_description prismatic
_exptl_crystal_F_000 608
_exptl_crystal_size_max 0.307
_exptl_crystal_size_mid 0.186
_exptl_crystal_size_min 0.175
_refine_diff_density_max 0.248
_refine_diff_density_min -0.258
_refine_diff_density_rms 0.048
_refine_ls_extinction_method none
_refine_ls_goodness_of_fit_ref 0.944
_refine_ls_hydrogen_treatment constr
_refine_ls_matrix_type full
_refine_ls_number_parameters 182
_refine_ls_number_reflns 2978
_refine_ls_number_restraints 0
_refine_ls_restrained_S_all 0.944
_refine_ls_R_factor_all 0.0578
_refine_ls_R_factor_gt 0.0430
_refine_ls_shift/su_max 0.026
_refine_ls_shift/su_mean 0.001
_refine_ls_structure_factor_coef Fsqd
_refine_ls_weighting_details 'calc w=1/[\s^2^(Fo^2^)+(0.0618P)^2^+0.0000P] where P=(Fo^2^+2Fc^2^)/3'
_refine_ls_weighting_scheme calc
_refine_ls_wR_factor_gt 0.1075
_refine_ls_wR_factor_ref 0.1118
_reflns_number_gt 2078
_reflns_number_total 2978
_reflns_threshold_expression >2sigma(I)
_cod_data_source_file ol102645g_si_001.cif
_cod_data_source_block cd201366
_cod_depositor_comments
;
The following automatic conversions were performed:

'_symmetry_cell_setting' value 'Monoclinic' changed to 'monoclinic'
according to /home/saulius/struct/CIF-dictionaries/cif_core.dic
dictionary named 'cif_core.dic' version 2.4.1 from 2010-06-29.

Automatic conversion script
Id: cif_fix_values 1715 2011-07-08 13:25:40Z adriana 
;
_cod_original_sg_symbol_H-M P2(1)/c
_cod_database_code 1501877

loop_
_symmetry_equiv_pos_as_xyz
'x, y, z'
'-x, y+1/2, -z+1/2'
'-x, -y, -z'
'x, -y-1/2, z-1/2'

loop_
_atom_site_label
_atom_site_type_symbol
_atom_site_fract_x
_atom_site_fract_y
_atom_site_fract_z
_atom_site_U_iso_or_equiv
_atom_site_adp_type
_atom_site_occupancy
_atom_site_symmetry_multiplicity
_atom_site_calc_flag
_atom_site_refinement_flags
S1 S 0.71494(5) 0.37909(7) 0.12241(2) 0.04741(17) Uani 1 1 d .
F1 F 0.59391(13) -0.10157(19) 0.10363(7) 0.0849(4) Uani 1 1 d .
O1 O 0.77056(12) 0.17582(17) 0.11371(6) 0.0503(3) Uani 1 1 d .
O2 O 0.70107(13) 0.47242(18) 0.05663(7) 0.0583(4) Uani 1 1 d .
O3 O 0.80585(14) 0.4458(2) 0.18172(7) 0.0722(5) Uani 1 1 d .
C1 C 0.6543(2) -0.0610(3) 0.04829(11) 0.0620(6) Uani 1 1 d .
H1 H 0.6381 -0.1357 0.0083 0.074 Uiso 1 1 calc R
C2 C 0.73616(18) 0.0817(3) 0.04868(9) 0.0442(4) Uani 1 1 d .
C3 C 0.81013(17) 0.1308(2) -0.00847(9) 0.0431(4) Uani 1 1 d .
C4 C 0.7626(2) 0.0792(3) -0.07776(10) 0.0574(5) Uani 1 1 d .
H4 H 0.6795 0.0186 -0.0889 0.069 Uiso 1 1 calc R
C5 C 0.8373(3) 0.1168(3) -0.13029(11) 0.0720(7) Uani 1 1 d .
H5 H 0.8053 0.0798 -0.1766 0.086 Uiso 1 1 calc R
C6 C 0.9590(3) 0.2088(3) -0.11450(14) 0.0739(7) Uani 1 1 d .
H6 H 1.0098 0.2331 -0.1500 0.089 Uiso 1 1 calc R
C7 C 1.0048(2) 0.2638(3) -0.04728(14) 0.0647(6) Uani 1 1 d .
H7 H 1.0862 0.3286 -0.0371 0.078 Uiso 1 1 calc R
C8 C 0.93296(17) 0.2255(3) 0.00632(11) 0.0512(5) Uani 1 1 d .
H8 H 0.9665 0.2629 0.0524 0.061 Uiso 1 1 calc R
C9 C 0.55358(18) 0.3502(2) 0.14557(9) 0.0416(4) Uani 1 1 d .
C10 C 0.44289(19) 0.4308(3) 0.10435(9) 0.0485(5) Uani 1 1 d .
H10 H 0.4518 0.4876 0.0619 0.058 Uiso 1 1 calc R
C11 C 0.3183(2) 0.4264(3) 0.12670(10) 0.0527(5) Uani 1 1 d .
H11 H 0.2432 0.4801 0.0987 0.063 Uiso 1 1 calc R
C12 C 0.30326(19) 0.3442(3) 0.18965(10) 0.0500(5) Uani 1 1 d .
C13 C 0.4155(2) 0.2604(3) 0.22951(10) 0.0548(5) Uani 1 1 d .
H13 H 0.4062 0.2015 0.2715 0.066 Uiso 1 1 calc R
C14 C 0.54040(19) 0.2627(3) 0.20819(10) 0.0519(5) Uani 1 1 d .
H14 H 0.6151 0.2061 0.2355 0.062 Uiso 1 1 calc R
C15 C 0.1680(2) 0.3486(3) 0.21572(13) 0.0718(6) Uani 1 1 d .
H15A H 0.1738 0.4319 0.2550 0.108 Uiso 1 1 calc R
H15B H 0.1465 0.2275 0.2305 0.108 Uiso 1 1 calc R
H15C H 0.0981 0.3892 0.1781 0.108 Uiso 1 1 calc R

loop_
_atom_site_aniso_label
_atom_site_aniso_U_11
_atom_site_aniso_U_22
_atom_site_aniso_U_33
_atom_site_aniso_U_23
_atom_site_aniso_U_13
_atom_site_aniso_U_12
S1 0.0517(3) 0.0504(3) 0.0433(3) -0.0055(2) 0.0172(2) -0.0021(2)
F1 0.0895(9) 0.0801(10) 0.0984(10) 0.0119(8) 0.0542(8) -0.0115(7)
O1 0.0556(7) 0.0564(8) 0.0401(7) 0.0027(6) 0.0109(6) 0.0101(6)
O2 0.0685(9) 0.0541(9) 0.0592(8) 0.0095(6) 0.0307(7) 0.0048(7)
O3 0.0581(8) 0.0950(12) 0.0645(9) -0.0280(8) 0.0131(7) -0.0164(8)
C1 0.0652(13) 0.0619(14) 0.0654(13) -0.0030(10) 0.0300(11) -0.0062(11)
C2 0.0452(10) 0.0437(11) 0.0456(10) -0.0024(8) 0.0132(8) 0.0043(8)
C3 0.0456(10) 0.0405(10) 0.0455(10) -0.0017(8) 0.0143(8) 0.0045(8)
C4 0.0654(12) 0.0568(13) 0.0511(12) -0.0055(9) 0.0133(10) 0.0008(10)
C5 0.1009(18) 0.0725(16) 0.0480(13) -0.0016(10) 0.0276(12) 0.0147(14)
C6 0.0951(17) 0.0645(15) 0.0763(17) 0.0134(12) 0.0550(14) 0.0204(13)
C7 0.0601(12) 0.0546(13) 0.0884(18) 0.0056(11) 0.0381(12) 0.0040(10)
C8 0.0480(10) 0.0501(12) 0.0587(12) -0.0041(9) 0.0182(9) 0.0010(9)
C9 0.0511(10) 0.0401(10) 0.0357(9) -0.0041(7) 0.0133(8) -0.0002(8)
C10 0.0577(11) 0.0517(12) 0.0374(10) 0.0043(8) 0.0117(9) 0.0008(9)
C11 0.0516(11) 0.0568(12) 0.0497(11) 0.0031(9) 0.0088(9) 0.0063(9)
C12 0.0531(11) 0.0442(11) 0.0569(12) -0.0017(9) 0.0209(9) -0.0008(9)
C13 0.0677(13) 0.0531(12) 0.0483(11) 0.0115(9) 0.0237(10) 0.0020(10)
C14 0.0552(11) 0.0560(13) 0.0461(11) 0.0108(9) 0.0132(9) 0.0083(9)
C15 0.0650(13) 0.0745(16) 0.0842(17) 0.0058(12) 0.0363(12) 0.0033(12)

loop_
_atom_type_symbol
_atom_type_description
_atom_type_scat_dispersion_real
_atom_type_scat_dispersion_imag
_atom_type_scat_source
C C 0.0033 0.0016 'International Tables Vol C Tables 4.2.6.8 and 6.1.1.4'
H H 0.0000 0.0000 'International Tables Vol C Tables 4.2.6.8 and 6.1.1.4'
O O 0.0106 0.0060 'International Tables Vol C Tables 4.2.6.8 and 6.1.1.4'
F F 0.0171 0.0103 'International Tables Vol C Tables 4.2.6.8 and 6.1.1.4'
S S 0.1246 0.1234 'International Tables Vol C Tables 4.2.6.8 and 6.1.1.4'

loop_
_geom_angle_atom_site_label_1
_geom_angle_atom_site_label_2
_geom_angle_atom_site_label_3
_geom_angle
O3 S1 O2 120.21(10)
O3 S1 O1 102.40(8)
O2 S1 O1 109.49(7)
O3 S1 C9 109.21(8)
O2 S1 C9 109.05(8)
O1 S1 C9 105.39(7)
C2 O1 S1 120.25(11)
C2 C1 F1 121.98(19)
C2 C1 H1 119.0
F1 C1 H1 119.0
C1 C2 O1 116.37(16)
C1 C2 C3 125.22(17)
O1 C2 C3 117.63(15)
C4 C3 C8 118.45(17)
C4 C3 C2 121.15(17)
C8 C3 C2 120.36(16)
C5 C4 C3 120.5(2)
C5 C4 H4 119.7
C3 C4 H4 119.7
C6 C5 C4 120.2(2)
C6 C5 H5 119.9
C4 C5 H5 119.9
C7 C6 C5 119.8(2)
C7 C6 H6 120.1
C5 C6 H6 120.1
C6 C7 C8 121.1(2)
C6 C7 H7 119.5
C8 C7 H7 119.5
C7 C8 C3 119.9(2)
C7 C8 H8 120.0
C3 C8 H8 120.0
C10 C9 C14 120.63(16)
C10 C9 S1 119.07(13)
C14 C9 S1 120.01(14)
C9 C10 C11 119.27(17)
C9 C10 H10 120.4
C11 C10 H10 120.4
C12 C11 C10 121.23(18)
C12 C11 H11 119.4
C10 C11 H11 119.4
C11 C12 C13 118.47(16)
C11 C12 C15 120.94(18)
C13 C12 C15 120.57(17)
C14 C13 C12 121.27(17)
C14 C13 H13 119.4
C12 C13 H13 119.4
C13 C14 C9 119.10(18)
C13 C14 H14 120.5
C9 C14 H14 120.5
C12 C15 H15A 109.5
C12 C15 H15B 109.5
H15A C15 H15B 109.5
C12 C15 H15C 109.5
H15A C15 H15C 109.5
H15B C15 H15C 109.5

loop_
_geom_bond_atom_site_label_1
_geom_bond_atom_site_label_2
_geom_bond_distance
S1 O3 1.4140(14)
S1 O2 1.4171(13)
S1 O1 1.5965(13)
S1 C9 1.7515(17)
F1 C1 1.337(2)
O1 C2 1.412(2)
C1 C2 1.319(3)
C1 H1 0.9300
C2 C3 1.463(2)
C3 C4 1.384(3)
C3 C8 1.391(2)
C4 C5 1.376(3)
C4 H4 0.9300
C5 C6 1.373(3)
C5 H5 0.9300
C6 C7 1.352(3)
C6 H6 0.9300
C7 C8 1.375(3)
C7 H7 0.9300
C8 H8 0.9300
C9 C10 1.374(2)
C9 C14 1.384(2)
C10 C11 1.380(3)
C10 H10 0.9300
C11 C12 1.376(3)
C11 H11 0.9300
C12 C13 1.384(3)
C12 C15 1.514(3)
C13 C14 1.374(2)
C13 H13 0.9300
C14 H14 0.9300
C15 H15A 0.9600
C15 H15B 0.9600
C15 H15C 0.9600

loop_
_geom_hbond_atom_site_label_D
_geom_hbond_atom_site_label_H
_geom_hbond_atom_site_label_A
_geom_hbond_distance_DH
_geom_hbond_distance_HA
_geom_hbond_distance_DA
_geom_hbond_angle_DHA
_geom_hbond_site_symmetry_A
C7 H7 O2 0.93 2.64 3.532(2) 159.9 3_765
C10 H10 O2 0.93 2.53 3.251(2) 134.8 3_665
C15 H15B O3 0.96 2.64 3.511(3) 150.9 2_645

loop_
_geom_torsion_atom_site_label_1
_geom_torsion_atom_site_label_2
_geom_torsion_atom_site_label_3
_geom_torsion_atom_site_label_4
_geom_torsion
O3 S1 O1 C2 -160.28(12)
O2 S1 O1 C2 -31.65(14)
C9 S1 O1 C2 85.52(13)
F1 C1 C2 O1 7.8(3)
F1 C1 C2 C3 177.42(17)
S1 O1 C2 C1 -111.16(17)
S1 O1 C2 C3 78.43(17)
C1 C2 C3 C4 26.0(3)
O1 C2 C3 C4 -164.50(16)
C1 C2 C3 C8 -151.8(2)
O1 C2 C3 C8 17.7(2)
C8 C3 C4 C5 1.7(3)
C2 C3 C4 C5 -176.12(19)
C3 C4 C5 C6 -1.1(3)
C4 C5 C6 C7 -0.6(3)
C5 C6 C7 C8 1.5(3)
C6 C7 C8 C3 -0.9(3)
C4 C3 C8 C7 -0.8(3)
C2 C3 C8 C7 177.08(17)
O3 S1 C9 C10 127.18(16)
O2 S1 C9 C10 -5.98(17)
O1 S1 C9 C10 -123.44(14)
O3 S1 C9 C14 -46.64(18)
O2 S1 C9 C14 -179.80(15)
O1 S1 C9 C14 62.74(16)
C14 C9 C10 C11 1.2(3)
S1 C9 C10 C11 -172.63(14)
C9 C10 C11 C12 0.5(3)
C10 C11 C12 C13 -1.9(3)
C10 C11 C12 C15 176.75(19)
C11 C12 C13 C14 1.7(3)
C15 C12 C13 C14 -176.94(19)
C12 C13 C14 C9 -0.1(3)
C10 C9 C14 C13 -1.3(3)
S1 C9 C14 C13 172.40(14)
